data_7016356
loop_
_publ_author_name
'Pichler, Verena'
'Valiahdi, Seied M.'
'Jakupec, Michael A.'
'Arion, Vladimir B.'
'Galanski, Markus'
'Keppler, Bernhard K.'

_publ_section_title
;
 Mono-carboxylated diaminedichloridoplatinum(iv) complexes - selective
 synthesis, characterization, and cytotoxicity.
;
_journal_issue 32
_journal_name_full 'Dalton transactions (Cambridge, England : 2003)'
_journal_page_first 8187
_journal_page_last 8192
_journal_paper_doi 10.1039/c1dt10301f
_journal_volume 40
_journal_year 2011
_chemical_formula_moiety 'C9 H20 Cl2 N2 O5 Pt'
_chemical_formula_sum 'C9 H20 Cl2 N2 O5 Pt'
_chemical_formula_weight 502.26
_chemical_name_common
;
(OC-6-43)-Dichlorido(N,N-dimethyl-ethane-1,2-
diamine)hydroxido(4-methoxy-4-oxobutanoato)platinum(IV)
;
_chemical_name_systematic
;
(OC-6-43)-Dichlorido(N,N-dimethyl-ethane-1,2-diamine)hydroxido(4-
methoxy-4-oxobutanoato)platinum(IV)
;
_space_group_IT_number 2
_symmetry_cell_setting triclinic
_symmetry_space_group_name_Hall '-P 1'
_symmetry_space_group_name_H-M 'P -1'
_atom_sites_solution_hydrogens geom
_atom_sites_solution_primary direct
_atom_sites_solution_secondary difmap
_audit_creation_method SHELXL-97
_cell_angle_alpha 89.567(3)
_cell_angle_beta 79.707(2)
_cell_angle_gamma 84.467(2)
_cell_formula_units_Z 2
_cell_length_a 8.1295(3)
_cell_length_b 8.3664(3)
_cell_length_c 11.0750(4)
_cell_measurement_reflns_used 9878
_cell_measurement_temperature 100(2)
_cell_measurement_theta_max 29.83
_cell_measurement_theta_min 2.45
_cell_volume 737.65(5)
_computing_structure_refinement 'SHELXL-97 (Sheldrick, 1997)'
_computing_structure_solution 'SHELXS-97 (Sheldrick, 1990)'
_diffrn_ambient_temperature 100(2)
_diffrn_measured_fraction_theta_full 0.993
_diffrn_measured_fraction_theta_max 0.993
_diffrn_radiation_monochromator graphite
_diffrn_radiation_source 'fine-focus sealed tube'
_diffrn_radiation_type MoK\a
_diffrn_radiation_wavelength 0.71073
_diffrn_reflns_av_R_equivalents 0.0623
_diffrn_reflns_av_sigmaI/netI 0.0323
_diffrn_reflns_limit_h_max 11
_diffrn_reflns_limit_h_min -11
_diffrn_reflns_limit_k_max 11
_diffrn_reflns_limit_k_min -11
_diffrn_reflns_limit_l_max 15
_diffrn_reflns_limit_l_min -15
_diffrn_reflns_number 47115
_diffrn_reflns_theta_full 29.99
_diffrn_reflns_theta_max 29.99
_diffrn_reflns_theta_min 2.56
_exptl_absorpt_coefficient_mu 9.889
_exptl_absorpt_correction_T_max 0.3185
_exptl_absorpt_correction_T_min 0.2424
_exptl_absorpt_correction_type multi-scan
_exptl_absorpt_process_details SADABS
_exptl_crystal_colour yellow
_exptl_crystal_density_diffrn 2.261
_exptl_crystal_density_method 'not measured'
_exptl_crystal_description block
_exptl_crystal_F_000 480
_exptl_crystal_size_max 0.20
_exptl_crystal_size_mid 0.20
_exptl_crystal_size_min 0.15
_refine_diff_density_max 1.016
_refine_diff_density_min -0.923
_refine_diff_density_rms 0.162
_refine_ls_extinction_method none
_refine_ls_goodness_of_fit_ref 1.019
_refine_ls_hydrogen_treatment constr
_refine_ls_matrix_type full
_refine_ls_number_parameters 172
_refine_ls_number_reflns 4280
_refine_ls_number_restraints 1
_refine_ls_restrained_S_all 1.018
_refine_ls_R_factor_all 0.0240
_refine_ls_R_factor_gt 0.0206
_refine_ls_shift/su_max 0.002
_refine_ls_shift/su_mean 0.000
_refine_ls_structure_factor_coef Fsqd
_refine_ls_weighting_details 'calc w=1/[\s^2^(Fo^2^)+(0.0205P)^2^+1.0794P] where P=(Fo^2^+2Fc^2^)/3'
_refine_ls_weighting_scheme calc
_refine_ls_wR_factor_gt 0.0455
_refine_ls_wR_factor_ref 0.0466
_reflns_number_gt 3954
_reflns_number_total 4280
_reflns_threshold_expression >2sigma(I)
_cod_data_source_file c1dt10301f.txt
_cod_data_source_block VEPI107
_cod_original_sg_symbol_H-M P-1
_cod_database_code 7016356

loop_
_symmetry_equiv_pos_as_xyz
'x, y, z'
'-x, -y, -z'

loop_
_atom_site_label
_atom_site_type_symbol
_atom_site_fract_x
_atom_site_fract_y
_atom_site_fract_z
_atom_site_U_iso_or_equiv
_atom_site_adp_type
_atom_site_occupancy
_atom_site_symmetry_multiplicity
_atom_site_calc_flag
_atom_site_refinement_flags
Pt1 Pt 0.724885(14) 0.613062(13) 0.669995(9) 0.00794(4) Uani 1 1 d .
Cl1 Cl 0.75546(10) 0.33892(9) 0.69953(7) 0.01732(15) Uani 1 1 d .
Cl2 Cl 0.43904(9) 0.61503(9) 0.66297(7) 0.01407(14) Uani 1 1 d .
O1 O 0.6540(3) 0.6484(3) 0.85469(19) 0.0131(4) Uani 1 1 d .
O2 O 0.9103(3) 0.6213(3) 0.9106(2) 0.0187(5) Uani 1 1 d .
O3 O 0.8495(3) 0.9592(3) 1.2207(2) 0.0206(5) Uani 1 1 d .
O4 O 0.7547(3) 0.9573(3) 1.0426(2) 0.0172(5) Uani 1 1 d .
O5 O 0.7849(3) 0.5792(3) 0.48950(19) 0.0127(4) Uani 1 1 d D
H50 H 0.6997 0.5391 0.4692 0.015 Uiso 1 1 d RD
N1 N 0.9751(3) 0.6204(3) 0.6643(2) 0.0108(5) Uani 1 1 d .
H1D H 1.0005 0.6013 0.7411 0.013 Uiso 1 1 calc R
H1E H 1.0345 0.5423 0.6115 0.013 Uiso 1 1 calc R
N2 N 0.7196(3) 0.8632(3) 0.6475(2) 0.0110(5) Uani 1 1 d .
C1 C 1.0227(4) 0.7812(4) 0.6218(3) 0.0129(6) Uani 1 1 d .
H1A H 1.0375 0.7867 0.5312 0.016 Uiso 1 1 calc R
H1B H 1.1297 0.8020 0.6468 0.016 Uiso 1 1 calc R
C2 C 0.8835(4) 0.9037(4) 0.6796(3) 0.0116(6) Uani 1 1 d .
H2A H 0.9076 1.0121 0.6491 0.014 Uiso 1 1 calc R
H2B H 0.8758 0.9040 0.7698 0.014 Uiso 1 1 calc R
C3 C 0.7083(4) 0.9126(4) 0.5191(3) 0.0164(6) Uani 1 1 d .
H3A H 0.8008 0.8553 0.4620 0.025 Uiso 1 1 calc R
H3B H 0.7157 1.0286 0.5113 0.025 Uiso 1 1 calc R
H3C H 0.6009 0.8863 0.4997 0.025 Uiso 1 1 calc R
C4 C 0.5777(4) 0.9534(4) 0.7312(3) 0.0144(6) Uani 1 1 d .
H4A H 0.5821 0.9232 0.8163 0.022 Uiso 1 1 calc R
H4B H 0.4710 0.9274 0.7105 0.022 Uiso 1 1 calc R
H4C H 0.5867 1.0690 0.7218 0.022 Uiso 1 1 calc R
C5 C 0.7562(4) 0.6388(4) 0.9346(3) 0.0133(6) Uani 1 1 d .
C6 C 0.6616(4) 0.6505(4) 1.0659(3) 0.0162(6) Uani 1 1 d .
H6A H 0.6290 0.5430 1.0928 0.019 Uiso 1 1 calc R
H6B H 0.5574 0.7234 1.0693 0.019 Uiso 1 1 calc R
C7 C 0.7663(4) 0.7125(4) 1.1536(3) 0.0160(6) Uani 1 1 d .
H7A H 0.7108 0.6916 1.2385 0.019 Uiso 1 1 calc R
H7B H 0.8772 0.6488 1.1395 0.019 Uiso 1 1 calc R
C8 C 0.7950(4) 0.8876(4) 1.1448(3) 0.0144(6) Uani 1 1 d .
C9 C 0.7824(5) 1.1255(4) 1.0301(3) 0.0219(7) Uani 1 1 d .
H9A H 0.7488 1.1665 0.9541 0.033 Uiso 1 1 calc R
H9B H 0.9017 1.1375 1.0273 0.033 Uiso 1 1 calc R
H9C H 0.7154 1.1862 1.1003 0.033 Uiso 1 1 calc R

loop_
_atom_site_aniso_label
_atom_site_aniso_U_11
_atom_site_aniso_U_22
_atom_site_aniso_U_33
_atom_site_aniso_U_23
_atom_site_aniso_U_13
_atom_site_aniso_U_12
Pt1 0.00898(6) 0.00755(6) 0.00717(6) -0.00082(4) -0.00081(4) -0.00124(4)
Cl1 0.0232(4) 0.0088(3) 0.0187(4) 0.0007(3) -0.0003(3) -0.0019(3)
Cl2 0.0103(3) 0.0176(4) 0.0147(3) -0.0026(3) -0.0019(3) -0.0038(3)
O1 0.0134(11) 0.0166(11) 0.0090(10) -0.0024(8) -0.0004(8) -0.0027(9)
O2 0.0177(12) 0.0258(13) 0.0123(11) -0.0004(9) -0.0043(9) 0.0030(10)
O3 0.0228(13) 0.0238(13) 0.0172(12) -0.0045(10) -0.0070(10) -0.0053(10)
O4 0.0233(13) 0.0144(11) 0.0152(11) 0.0007(9) -0.0059(9) -0.0037(10)
O5 0.0117(11) 0.0178(11) 0.0084(10) -0.0038(8) -0.0003(8) -0.0029(9)
N1 0.0111(12) 0.0101(12) 0.0115(12) -0.0014(9) -0.0031(9) 0.0000(10)
N2 0.0093(12) 0.0091(12) 0.0141(12) 0.0003(9) -0.0010(9) -0.0009(10)
C1 0.0088(14) 0.0139(15) 0.0159(15) -0.0001(11) -0.0012(11) -0.0018(12)
C2 0.0088(14) 0.0114(14) 0.0148(14) -0.0026(11) -0.0025(11) -0.0016(11)
C3 0.0173(16) 0.0159(16) 0.0171(15) 0.0048(12) -0.0058(12) -0.0017(13)
C4 0.0111(15) 0.0093(14) 0.0209(16) -0.0040(12) 0.0021(12) -0.0008(12)
C5 0.0186(16) 0.0108(14) 0.0111(14) 0.0008(11) -0.0033(11) -0.0036(12)
C6 0.0209(17) 0.0159(16) 0.0122(14) 0.0013(12) -0.0010(12) -0.0076(13)
C7 0.0210(17) 0.0167(16) 0.0104(14) -0.0010(12) -0.0025(12) -0.0025(13)
C8 0.0114(15) 0.0181(16) 0.0121(14) -0.0022(12) 0.0011(11) 0.0011(12)
C9 0.0269(19) 0.0171(17) 0.0201(17) 0.0050(13) 0.0014(14) -0.0047(14)

loop_
_atom_type_symbol
_atom_type_description
_atom_type_scat_dispersion_real
_atom_type_scat_dispersion_imag
_atom_type_scat_source
C C 0.0033 0.0016 'International Tables Vol C Tables 4.2.6.8 and 6.1.1.4'
H H 0.0000 0.0000 'International Tables Vol C Tables 4.2.6.8 and 6.1.1.4'
N N 0.0061 0.0033 'International Tables Vol C Tables 4.2.6.8 and 6.1.1.4'
O O 0.0106 0.0060 'International Tables Vol C Tables 4.2.6.8 and 6.1.1.4'
Cl Cl 0.1484 0.1585 'International Tables Vol C Tables 4.2.6.8 and 6.1.1.4'
Pt Pt -1.7033 8.3905 'International Tables Vol C Tables 4.2.6.8 and 6.1.1.4'

loop_
_geom_angle_atom_site_label_1
_geom_angle_atom_site_label_2
_geom_angle_atom_site_label_3
_geom_angle
O5 Pt1 N1 85.51(9)
O5 Pt1 O1 177.86(8)
N1 Pt1 O1 96.61(9)
O5 Pt1 N2 90.74(10)
N1 Pt1 N2 84.95(10)
O1 Pt1 N2 89.20(9)
O5 Pt1 Cl1 90.31(7)
N1 Pt1 Cl1 89.85(7)
O1 Pt1 Cl1 89.95(7)
N2 Pt1 Cl1 174.59(7)
O5 Pt1 Cl2 91.19(7)
N1 Pt1 Cl2 175.78(7)
O1 Pt1 Cl2 86.68(6)
N2 Pt1 Cl2 92.48(7)
Cl1 Pt1 Cl2 92.81(3)
C5 O1 Pt1 125.3(2)
C8 O4 C9 115.0(3)
Pt1 O5 H50 104.9
C1 N1 Pt1 109.14(18)
C1 N1 H1D 109.9
Pt1 N1 H1D 109.9
C1 N1 H1E 109.9
Pt1 N1 H1E 109.9
H1D N1 H1E 108.3
C4 N2 C3 107.8(2)
C4 N2 C2 109.3(2)
C3 N2 C2 110.3(2)
C4 N2 Pt1 112.93(19)
C3 N2 Pt1 112.34(19)
C2 N2 Pt1 104.14(17)
N1 C1 C2 107.5(2)
N1 C1 H1A 110.2
C2 C1 H1A 110.2
N1 C1 H1B 110.2
C2 C1 H1B 110.2
H1A C1 H1B 108.5
C1 C2 N2 109.4(2)
C1 C2 H2A 109.8
N2 C2 H2A 109.8
C1 C2 H2B 109.8
N2 C2 H2B 109.8
H2A C2 H2B 108.2
N2 C3 H3A 109.5
N2 C3 H3B 109.5
H3A C3 H3B 109.5
N2 C3 H3C 109.5
H3A C3 H3C 109.5
H3B C3 H3C 109.5
N2 C4 H4A 109.5
N2 C4 H4B 109.5
H4A C4 H4B 109.5
N2 C4 H4C 109.5
H4A C4 H4C 109.5
H4B C4 H4C 109.5
O2 C5 O1 126.2(3)
O2 C5 C6 121.8(3)
O1 C5 C6 112.0(3)
C5 C6 C7 112.1(3)
C5 C6 H6A 109.2
C7 C6 H6A 109.2
C5 C6 H6B 109.2
C7 C6 H6B 109.2
H6A C6 H6B 107.9
C8 C7 C6 116.7(3)
C8 C7 H7A 108.1
C6 C7 H7A 108.1
C8 C7 H7B 108.1
C6 C7 H7B 108.1
H7A C7 H7B 107.3
O3 C8 O4 122.8(3)
O3 C8 C7 123.9(3)
O4 C8 C7 113.3(3)
O4 C9 H9A 109.5
O4 C9 H9B 109.5
H9A C9 H9B 109.5
O4 C9 H9C 109.5
H9A C9 H9C 109.5
H9B C9 H9C 109.5

loop_
_geom_bond_atom_site_label_1
_geom_bond_atom_site_label_2
_geom_bond_distance
Pt1 O5 1.987(2)
Pt1 N1 2.031(3)
Pt1 O1 2.039(2)
Pt1 N2 2.103(3)
Pt1 Cl1 2.3102(8)
Pt1 Cl2 2.3374(7)
O1 C5 1.315(4)
O2 C5 1.228(4)
O3 C8 1.205(4)
O4 C8 1.347(4)
O4 C9 1.448(4)
O5 H50 0.8627
N1 C1 1.485(4)
N1 H1D 0.9200
N1 H1E 0.9200
N2 C4 1.490(4)
N2 C3 1.495(4)
N2 C2 1.508(4)
C1 C2 1.506(4)
C1 H1A 0.9900
C1 H1B 0.9900
C2 H2A 0.9900
C2 H2B 0.9900
C3 H3A 0.9800
C3 H3B 0.9800
C3 H3C 0.9800
C4 H4A 0.9800
C4 H4B 0.9800
C4 H4C 0.9800
C5 C6 1.517(4)
C6 C7 1.525(4)
C6 H6A 0.9900
C6 H6B 0.9900
C7 C8 1.505(5)
C7 H7A 0.9900
C7 H7B 0.9900
C9 H9A 0.9800
C9 H9B 0.9800
C9 H9C 0.9800

loop_
_geom_torsion_atom_site_label_1
_geom_torsion_atom_site_label_2
_geom_torsion_atom_site_label_3
_geom_torsion_atom_site_label_4
_geom_torsion
N1 Pt1 O1 C5 -13.0(3)
N2 Pt1 O1 C5 -97.8(2)
Cl1 Pt1 O1 C5 76.8(2)
Cl2 Pt1 O1 C5 169.6(2)
O5 Pt1 N1 C1 79.05(19)
O1 Pt1 N1 C1 -100.70(19)
N2 Pt1 N1 C1 -12.09(19)
Cl1 Pt1 N1 C1 169.37(18)
O5 Pt1 N2 C4 139.3(2)
N1 Pt1 N2 C4 -135.2(2)
O1 Pt1 N2 C4 -38.5(2)
Cl2 Pt1 N2 C4 48.1(2)
O5 Pt1 N2 C3 17.2(2)
N1 Pt1 N2 C3 102.6(2)
O1 Pt1 N2 C3 -160.7(2)
Cl2 Pt1 N2 C3 -74.05(19)
O5 Pt1 N2 C2 -102.24(18)
N1 Pt1 N2 C2 -16.81(18)
O1 Pt1 N2 C2 79.90(18)
Cl2 Pt1 N2 C2 166.54(17)
Pt1 N1 C1 C2 39.0(3)
N1 C1 C2 N2 -55.9(3)
C4 N2 C2 C1 164.1(2)
C3 N2 C2 C1 -77.6(3)
Pt1 N2 C2 C1 43.2(3)
Pt1 O1 C5 O2 6.8(5)
Pt1 O1 C5 C6 -172.64(19)
O2 C5 C6 C7 25.7(4)
O1 C5 C6 C7 -154.8(3)
C5 C6 C7 C8 72.1(4)
C9 O4 C8 O3 0.3(4)
C9 O4 C8 C7 -179.3(3)
C6 C7 C8 O3 166.8(3)
C6 C7 C8 O4 -13.6(4)
